data_7116141
loop_
_publ_author_name
'Yong-Sheng Zhang'
'Xiang-Ying Tang'
'Min Shi'

_publ_section_title
;
 Unprecedented synthesis of aza-bridged benzodioxepine derivatives through
 a tandem Rh(II)-catalyzed 1,3-rearrangement/[3+2] cycloaddition of
 carbonyltriazoles
;
_journal_name_full Chem.Commun.
_journal_page_first 15971
_journal_paper_doi 10.1039/C4cc08339C
_journal_volume 50
_journal_year 2014
_chemical_formula_sum 'C26 H24 N2 O4 S'
_chemical_formula_weight 460.53
_chemical_name_systematic
; 
 ? 
;
_space_group_crystal_system monoclinic
_space_group_IT_number 14
_space_group_name_Hall '-P 2ybc'
_space_group_name_H-M_alt 'P 1 21/c 1'
_symmetry_space_group_name_Hall '-P 2ybc'
_symmetry_space_group_name_H-M 'P 1 21/c 1'
_atom_sites_solution_hydrogens geom
_audit_creation_method SHELXL-2013
_cell_angle_alpha 90
_cell_angle_beta 92.290(2)
_cell_angle_gamma 90
_cell_formula_units_Z 4
_cell_length_a 8.7752(9)
_cell_length_b 24.925(3)
_cell_length_c 10.2418(11)
_cell_measurement_reflns_used 3970
_cell_measurement_temperature 293(2)
_cell_measurement_theta_max 51.790
_cell_measurement_theta_min 4.925
_cell_volume 2238.3(4)
_computing_cell_refinement 'Bruker SMART'
_computing_data_collection 'Bruker SMART'
_computing_data_reduction 'Bruker SHELXTL'
_computing_molecular_graphics 'Bruker SHELXTL'
_computing_publication_material 'Bruker SHELXTL'
_computing_structure_refinement 'SHELXL-2013 (Sheldrick, 2013)'
_computing_structure_solution 'Bruker SHELXTL'
_diffrn_ambient_temperature 293(2)
_diffrn_measured_fraction_theta_full 0.999
_diffrn_measured_fraction_theta_max 0.999
_diffrn_measurement_device_type 'CCD area detector'
_diffrn_measurement_method 'phi and omega scans'
_diffrn_radiation_type MoK\a
_diffrn_radiation_wavelength 0.71073
_diffrn_reflns_av_R_equivalents 0.0565
_diffrn_reflns_av_unetI/netI 0.0601
_diffrn_reflns_Laue_measured_fraction_full 0.999
_diffrn_reflns_Laue_measured_fraction_max 0.999
_diffrn_reflns_limit_h_max 8
_diffrn_reflns_limit_h_min -10
_diffrn_reflns_limit_k_max 25
_diffrn_reflns_limit_k_min -30
_diffrn_reflns_limit_l_max 12
_diffrn_reflns_limit_l_min -12
_diffrn_reflns_number 13152
_diffrn_reflns_point_group_measured_fraction_full 0.999
_diffrn_reflns_point_group_measured_fraction_max 0.999
_diffrn_reflns_theta_full 25.242
_diffrn_reflns_theta_max 25.999
_diffrn_reflns_theta_min 2.151
_exptl_absorpt_coefficient_mu 0.181
_exptl_absorpt_correction_T_max 0.7457
_exptl_absorpt_correction_T_min 0.6410
_exptl_absorpt_correction_type multi-scan
_exptl_absorpt_process_details sadabs
_exptl_crystal_colour colorless
_exptl_crystal_density_diffrn 1.367
_exptl_crystal_description prismatic
_exptl_crystal_F_000 968
_exptl_crystal_size_max 0.211
_exptl_crystal_size_mid 0.175
_exptl_crystal_size_min 0.123
_refine_diff_density_max 0.423
_refine_diff_density_min -0.255
_refine_diff_density_rms 0.062
_refine_ls_extinction_method none
_refine_ls_goodness_of_fit_ref 1.031
_refine_ls_hydrogen_treatment constr
_refine_ls_matrix_type full
_refine_ls_number_parameters 301
_refine_ls_number_reflns 4398
_refine_ls_number_restraints 0
_refine_ls_restrained_S_all 1.031
_refine_ls_R_factor_all 0.0639
_refine_ls_R_factor_gt 0.0522
_refine_ls_shift/su_max 0.001
_refine_ls_shift/su_mean 0.000
_refine_ls_structure_factor_coef Fsqd
_refine_ls_weighting_details 'w=1/[\s^2^(Fo^2^)+(0.0759P)^2^+0.2989P] where P=(Fo^2^+2Fc^2^)/3'
_refine_ls_weighting_scheme calc
_refine_ls_wR_factor_gt 0.1324
_refine_ls_wR_factor_ref 0.1419
_reflns_Friedel_coverage 0.000
_reflns_number_gt 3547
_reflns_number_total 4398
_reflns_threshold_expression 'I > 2\s(I)'
_cod_data_source_file c4cc08339c2.cif
_cod_data_source_block cd214258
_cod_database_code 7116141
_shelx_space_group_comment
; 
The symmetry employed for this shelxl refinement is uniquely defined 
by the following loop, which should always be used as a source of 
symmetry information in preference to the above space-group names. 
They are only intended as comments. 
;
_shelxl_version_number 2013-4

loop_
_space_group_symop_operation_xyz
'x, y, z'
'-x, y+1/2, -z+1/2'
'-x, -y, -z'
'x, -y-1/2, z-1/2'

loop_
_atom_site_label
_atom_site_type_symbol
_atom_site_fract_x
_atom_site_fract_y
_atom_site_fract_z
_atom_site_U_iso_or_equiv
_atom_site_adp_type
_atom_site_occupancy
_atom_site_site_symmetry_order
_atom_site_calc_flag
_atom_site_refinement_flags_posn
_atom_site_refinement_flags_adp
S1 S 0.15770(5) 0.59113(2) 0.34762(5) 0.04001(17) Uani 1 1 d . .
N1 N 0.06809(16) 0.64116(6) 0.41372(15) 0.0379(4) Uani 1 1 d . .
N2 N 0.1036(2) 0.59377(8) 0.84003(18) 0.0589(5) Uani 1 1 d . .
O1 O -0.28161(15) 0.66247(6) 0.40067(14) 0.0495(4) Uani 1 1 d . .
O2 O -0.06646(15) 0.71709(5) 0.42164(14) 0.0439(3) Uani 1 1 d . .
O3 O 0.05594(17) 0.54854(6) 0.30982(15) 0.0547(4) Uani 1 1 d . .
O4 O 0.24677(16) 0.61514(6) 0.24937(15) 0.0537(4) Uani 1 1 d . .
C1 C -0.2494(2) 0.65630(8) 0.2711(2) 0.0437(5) Uani 1 1 d . .
C2 C -0.3646(3) 0.63982(9) 0.1853(2) 0.0566(6) Uani 1 1 d . .
H2 H -0.4614 0.6326 0.2147 0.068 Uiso 1 1 calc R U
C3 C -0.3339(3) 0.63423(11) 0.0555(3) 0.0696(7) Uani 1 1 d . .
H3 H -0.4106 0.6223 -0.0027 0.084 Uiso 1 1 calc R U
C4 C -0.1930(3) 0.64590(12) 0.0096(2) 0.0707(8) Uani 1 1 d . .
H4 H -0.1749 0.6425 -0.0788 0.085 Uiso 1 1 calc R U
C5 C -0.0783(3) 0.66271(10) 0.0964(2) 0.0547(6) Uani 1 1 d . .
H5 H 0.0175 0.6709 0.0662 0.066 Uiso 1 1 calc R U
C6 C -0.1056(2) 0.66731(8) 0.2274(2) 0.0427(5) Uani 1 1 d . .
C7 C 0.0102(2) 0.68550(7) 0.32914(19) 0.0401(4) Uani 1 1 d . .
H7 H 0.0936 0.7054 0.2906 0.048 Uiso 1 1 calc R U
C8 C -0.0471(2) 0.63109(7) 0.51365(18) 0.0382(4) Uani 1 1 d . .
H8 H -0.1010 0.5975 0.4937 0.046 Uiso 1 1 calc R U
C9 C -0.1566(2) 0.67958(8) 0.48645(19) 0.0411(4) Uani 1 1 d . .
C10 C -0.2262(2) 0.70483(9) 0.6022(2) 0.0537(5) Uani 1 1 d . .
H10A H -0.1471 0.7154 0.6643 0.081 Uiso 1 1 calc R U
H10B H -0.2924 0.6795 0.6420 0.081 Uiso 1 1 calc R U
H10C H -0.2840 0.7358 0.5746 0.081 Uiso 1 1 calc R U
C11 C 0.0281(2) 0.62786(8) 0.64622(19) 0.0425(4) Uani 1 1 d . .
C12 C 0.0112(3) 0.58697(9) 0.7323(2) 0.0513(5) Uani 1 1 d . .
H12 H -0.0549 0.5582 0.7189 0.062 Uiso 1 1 calc R U
C13 C 0.1863(2) 0.64007(10) 0.8252(2) 0.0528(6) Uani 1 1 d . .
C14 C 0.1426(2) 0.66244(8) 0.70313(19) 0.0440(5) Uani 1 1 d . .
C15 C 0.2172(2) 0.70872(9) 0.6611(2) 0.0505(5) Uani 1 1 d . .
H15 H 0.1909 0.7242 0.5808 0.061 Uiso 1 1 calc R U
C16 C 0.3301(3) 0.73063(11) 0.7414(3) 0.0661(7) Uani 1 1 d . .
H16 H 0.3824 0.7608 0.7141 0.079 Uiso 1 1 calc R U
C17 C 0.3673(3) 0.70803(13) 0.8640(3) 0.0752(8) Uani 1 1 d . .
H17 H 0.4425 0.7242 0.9171 0.090 Uiso 1 1 calc R U
C18 C 0.2968(3) 0.66335(13) 0.9073(3) 0.0709(8) Uani 1 1 d . .
H18 H 0.3218 0.6489 0.9891 0.085 Uiso 1 1 calc R U
C19 C 0.1269(4) 0.55519(13) 0.9448(3) 0.0900(10) Uani 1 1 d . .
H19A H 0.0690 0.5658 1.0181 0.135 Uiso 1 1 calc R U
H19B H 0.2333 0.5539 0.9706 0.135 Uiso 1 1 calc R U
H19C H 0.0940 0.5204 0.9151 0.135 Uiso 1 1 calc R U
C20 C 0.2770(2) 0.56756(8) 0.47739(19) 0.0408(4) Uani 1 1 d . .
C21 C 0.2412(3) 0.52039(8) 0.5390(2) 0.0539(5) Uani 1 1 d . .
H21 H 0.1563 0.5006 0.5105 0.065 Uiso 1 1 calc R U
C22 C 0.3314(3) 0.50265(9) 0.6427(2) 0.0612(6) Uani 1 1 d . .
H22 H 0.3065 0.4709 0.6844 0.073 Uiso 1 1 calc R U
C23 C 0.4581(2) 0.53100(9) 0.6862(2) 0.0533(6) Uani 1 1 d . .
C24 C 0.4917(3) 0.57832(10) 0.6222(3) 0.0596(6) Uani 1 1 d . .
H24 H 0.5766 0.5981 0.6505 0.072 Uiso 1 1 calc R U
C25 C 0.4030(2) 0.59686(9) 0.5182(2) 0.0525(5) Uani 1 1 d . .
H25 H 0.4276 0.6286 0.4762 0.063 Uiso 1 1 calc R U
C26 C 0.5554(3) 0.51190(12) 0.8019(2) 0.0760(8) Uani 1 1 d . .
H26A H 0.6578 0.5247 0.7942 0.114 Uiso 1 1 calc R U
H26B H 0.5557 0.4734 0.8039 0.114 Uiso 1 1 calc R U
H26C H 0.5146 0.5254 0.8810 0.114 Uiso 1 1 calc R U

loop_
_atom_site_aniso_label
_atom_site_aniso_U_11
_atom_site_aniso_U_22
_atom_site_aniso_U_33
_atom_site_aniso_U_23
_atom_site_aniso_U_13
_atom_site_aniso_U_12
S1 0.0400(3) 0.0403(3) 0.0398(3) -0.00196(19) 0.0028(2) 0.00442(19)
N1 0.0364(8) 0.0387(9) 0.0388(9) 0.0035(6) 0.0032(6) 0.0018(6)
N2 0.0681(12) 0.0652(13) 0.0442(11) 0.0120(9) 0.0117(9) 0.0129(10)
O1 0.0366(7) 0.0593(9) 0.0526(9) -0.0020(7) 0.0046(6) -0.0054(6)
O2 0.0434(7) 0.0320(7) 0.0567(9) 0.0010(6) 0.0067(6) -0.0004(5)
O3 0.0595(9) 0.0457(8) 0.0582(9) -0.0114(7) -0.0071(7) -0.0007(7)
O4 0.0494(8) 0.0642(10) 0.0482(8) 0.0079(7) 0.0117(7) 0.0104(7)
C1 0.0416(11) 0.0391(10) 0.0501(12) 0.0012(9) -0.0002(9) 0.0050(8)
C2 0.0426(11) 0.0573(14) 0.0690(16) -0.0062(11) -0.0098(10) 0.0076(10)
C3 0.0608(15) 0.0779(18) 0.0679(16) -0.0189(14) -0.0241(12) 0.0218(13)
C4 0.0698(17) 0.093(2) 0.0485(14) -0.0073(13) -0.0056(12) 0.0321(14)
C5 0.0529(13) 0.0651(15) 0.0464(12) 0.0079(10) 0.0029(10) 0.0181(10)
C6 0.0444(11) 0.0378(10) 0.0457(11) 0.0061(8) 0.0007(8) 0.0079(8)
C7 0.0375(10) 0.0359(10) 0.0474(11) 0.0064(8) 0.0069(8) -0.0003(8)
C8 0.0418(10) 0.0332(9) 0.0403(10) -0.0015(8) 0.0079(8) -0.0038(8)
C9 0.0379(10) 0.0388(10) 0.0468(11) -0.0022(8) 0.0051(8) -0.0038(8)
C10 0.0534(13) 0.0479(12) 0.0607(14) -0.0084(10) 0.0129(10) 0.0039(10)
C11 0.0481(11) 0.0396(10) 0.0403(11) -0.0009(8) 0.0089(8) 0.0045(8)
C12 0.0616(13) 0.0495(12) 0.0437(12) 0.0018(9) 0.0128(10) 0.0023(10)
C13 0.0481(12) 0.0683(15) 0.0423(12) -0.0030(10) 0.0071(9) 0.0185(11)
C14 0.0422(10) 0.0483(11) 0.0417(11) -0.0045(9) 0.0046(8) 0.0100(9)
C15 0.0467(11) 0.0489(12) 0.0557(13) -0.0061(10) 0.0002(9) 0.0020(9)
C16 0.0484(13) 0.0655(15) 0.0842(19) -0.0160(14) -0.0013(12) 0.0000(11)
C17 0.0501(14) 0.103(2) 0.0714(18) -0.0252(16) -0.0137(13) 0.0074(14)
C18 0.0535(14) 0.108(2) 0.0508(14) -0.0075(14) -0.0051(11) 0.0196(14)
C19 0.125(3) 0.091(2) 0.0546(16) 0.0270(15) 0.0118(16) 0.0226(19)
C20 0.0383(10) 0.0389(10) 0.0454(11) -0.0002(8) 0.0045(8) 0.0065(8)
C21 0.0556(12) 0.0396(11) 0.0660(14) 0.0051(10) -0.0053(10) -0.0032(9)
C22 0.0751(16) 0.0436(12) 0.0646(15) 0.0120(11) -0.0016(12) 0.0047(11)
C23 0.0549(12) 0.0552(13) 0.0497(12) -0.0034(10) 0.0000(10) 0.0196(10)
C24 0.0469(12) 0.0635(14) 0.0675(15) 0.0003(12) -0.0094(11) -0.0016(10)
C25 0.0462(11) 0.0505(12) 0.0606(14) 0.0102(10) 0.0013(10) -0.0033(9)
C26 0.0885(19) 0.0786(18) 0.0594(16) 0.0002(13) -0.0158(14) 0.0252(15)

loop_
_atom_type_symbol
_atom_type_description
_atom_type_scat_dispersion_real
_atom_type_scat_dispersion_imag
_atom_type_scat_source
C C 0.0033 0.0016 'International Tables Vol C Tables 4.2.6.8 and 6.1.1.4'
H H 0.0000 0.0000 'International Tables Vol C Tables 4.2.6.8 and 6.1.1.4'
N N 0.0061 0.0033 'International Tables Vol C Tables 4.2.6.8 and 6.1.1.4'
O O 0.0106 0.0060 'International Tables Vol C Tables 4.2.6.8 and 6.1.1.4'
S S 0.1246 0.1234 'International Tables Vol C Tables 4.2.6.8 and 6.1.1.4'

loop_
_geom_angle_atom_site_label_1
_geom_angle_atom_site_label_2
_geom_angle_atom_site_label_3
_geom_angle
O4 S1 O3 118.23(10)
O4 S1 N1 104.93(8)
O3 S1 N1 111.88(8)
O4 S1 C20 110.23(9)
O3 S1 C20 107.62(9)
N1 S1 C20 102.91(8)
C7 N1 C8 107.54(14)
C7 N1 S1 119.08(12)
C8 N1 S1 120.47(12)
C12 N2 C13 108.47(18)
C12 N2 C19 125.6(2)
C13 N2 C19 125.4(2)
C1 O1 C9 116.08(15)
C9 O2 C7 103.65(13)
C2 C1 O1 118.36(19)
C2 C1 C6 120.6(2)
O1 C1 C6 121.01(18)
C3 C2 C1 118.7(2)
C3 C2 H2 120.6
C1 C2 H2 120.6
C4 C3 C2 121.6(2)
C4 C3 H3 119.2
C2 C3 H3 119.2
C3 C4 C5 119.2(2)
C3 C4 H4 120.4
C5 C4 H4 120.4
C6 C5 C4 120.1(2)
C6 C5 H5 119.9
C4 C5 H5 119.9
C5 C6 C1 119.7(2)
C5 C6 C7 124.37(19)
C1 C6 C7 115.93(18)
O2 C7 N1 100.60(14)
O2 C7 C6 107.80(15)
N1 C7 C6 112.88(15)
O2 C7 H7 111.7
N1 C7 H7 111.7
C6 C7 H7 111.7
C11 C8 N1 110.34(15)
C11 C8 C9 116.86(16)
N1 C8 C9 100.17(14)
C11 C8 H8 109.7
N1 C8 H8 109.7
C9 C8 H8 109.7
O2 C9 O1 109.70(15)
O2 C9 C10 110.46(16)
O1 C9 C10 106.40(16)
O2 C9 C8 104.19(14)
O1 C9 C8 109.10(15)
C10 C9 C8 116.91(17)
C9 C10 H10A 109.5
C9 C10 H10B 109.5
H10A C10 H10B 109.5
C9 C10 H10C 109.5
H10A C10 H10C 109.5
H10B C10 H10C 109.5
C12 C11 C14 106.28(19)
C12 C11 C8 125.20(19)
C14 C11 C8 128.19(17)
N2 C12 C11 110.9(2)
N2 C12 H12 124.5
C11 C12 H12 124.5
N2 C13 C18 130.1(2)
N2 C13 C14 107.7(2)
C18 C13 C14 122.2(2)
C15 C14 C13 118.9(2)
C15 C14 C11 134.40(19)
C13 C14 C11 106.59(19)
C16 C15 C14 118.5(2)
C16 C15 H15 120.7
C14 C15 H15 120.7
C15 C16 C17 120.8(3)
C15 C16 H16 119.6
C17 C16 H16 119.6
C18 C17 C16 122.0(2)
C18 C17 H17 119.0
C16 C17 H17 119.0
C17 C18 C13 117.5(3)
C17 C18 H18 121.2
C13 C18 H18 121.2
N2 C19 H19A 109.5
N2 C19 H19B 109.5
H19A C19 H19B 109.5
N2 C19 H19C 109.5
H19A C19 H19C 109.5
H19B C19 H19C 109.5
C25 C20 C21 120.64(19)
C25 C20 S1 119.92(16)
C21 C20 S1 119.42(16)
C22 C21 C20 119.6(2)
C22 C21 H21 120.2
C20 C21 H21 120.2
C21 C22 C23 121.2(2)
C21 C22 H22 119.4
C23 C22 H22 119.4
C22 C23 C24 117.9(2)
C22 C23 C26 121.1(2)
C24 C23 C26 121.0(2)
C25 C24 C23 121.9(2)
C25 C24 H24 119.1
C23 C24 H24 119.1
C24 C25 C20 118.7(2)
C24 C25 H25 120.6
C20 C25 H25 120.6
C23 C26 H26A 109.5
C23 C26 H26B 109.5
H26A C26 H26B 109.5
C23 C26 H26C 109.5
H26A C26 H26C 109.5
H26B C26 H26C 109.5

loop_
_geom_bond_atom_site_label_1
_geom_bond_atom_site_label_2
_geom_bond_distance
S1 O4 1.4299(15)
S1 O3 1.4306(15)
S1 N1 1.6353(16)
S1 C20 1.760(2)
N1 C7 1.481(2)
N1 C8 1.488(2)
N2 C12 1.353(3)
N2 C13 1.375(3)
N2 C19 1.449(3)
O1 C1 1.377(2)
O1 C9 1.442(2)
O2 C9 1.408(2)
O2 C7 1.422(2)
C1 C2 1.375(3)
C1 C6 1.384(3)
C2 C3 1.375(4)
C2 H2 0.9300
C3 C4 1.371(4)
C3 H3 0.9300
C4 C5 1.380(3)
C4 H4 0.9300
C5 C6 1.377(3)
C5 H5 0.9300
C6 C7 1.497(3)
C7 H7 0.9800
C8 C11 1.488(3)
C8 C9 1.562(3)
C8 H8 0.9800
C9 C10 1.494(3)
C10 H10A 0.9600
C10 H10B 0.9600
C10 H10C 0.9600
C11 C12 1.360(3)
C11 C14 1.430(3)
C12 H12 0.9300
C13 C18 1.385(4)
C13 C14 1.408(3)
C14 C15 1.403(3)
C15 C16 1.375(3)
C15 H15 0.9300
C16 C17 1.402(4)
C16 H16 0.9300
C17 C18 1.357(4)
C17 H17 0.9300
C18 H18 0.9300
C19 H19A 0.9600
C19 H19B 0.9600
C19 H19C 0.9600
C20 C25 1.376(3)
C20 C21 1.377(3)
C21 C22 1.373(3)
C21 H21 0.9300
C22 C23 1.376(3)
C22 H22 0.9300
C23 C24 1.387(3)
C23 C26 1.510(3)
C24 C25 1.374(3)
C24 H24 0.9300
C25 H25 0.9300
C26 H26A 0.9600
C26 H26B 0.9600
C26 H26C 0.9600

loop_
_geom_hbond_atom_site_label_D
_geom_hbond_atom_site_label_H
_geom_hbond_atom_site_label_A
_geom_hbond_distance_DH
_geom_hbond_distance_HA
_geom_hbond_distance_DA
_geom_hbond_angle_DHA
_geom_hbond_site_symmetry_A
C2 H2 O4 0.93 2.64 3.552(3) 168.7 1_455
C2 H2 O4 0.93 2.64 3.552(3) 168.7 1_455

loop_
_geom_torsion_atom_site_label_1
_geom_torsion_atom_site_label_2
_geom_torsion_atom_site_label_3
_geom_torsion_atom_site_label_4
_geom_torsion
O4 S1 N1 C7 38.08(15)
O3 S1 N1 C7 -91.30(15)
C20 S1 N1 C7 153.44(14)
O4 S1 N1 C8 174.75(14)
O3 S1 N1 C8 45.37(16)
C20 S1 N1 C8 -69.89(15)
C9 O1 C1 C2 179.73(18)
C9 O1 C1 C6 -1.5(3)
O1 C1 C2 C3 179.2(2)
C6 C1 C2 C3 0.3(3)
C1 C2 C3 C4 -1.6(4)
C2 C3 C4 C5 1.2(4)
C3 C4 C5 C6 0.4(4)
C4 C5 C6 C1 -1.6(3)
C4 C5 C6 C7 -179.6(2)
C2 C1 C6 C5 1.2(3)
O1 C1 C6 C5 -177.55(18)
C2 C1 C6 C7 179.35(19)
O1 C1 C6 C7 0.6(3)
C9 O2 C7 N1 -48.84(17)
C9 O2 C7 C6 69.55(18)
C8 N1 C7 O2 34.46(17)
S1 N1 C7 O2 176.13(11)
C8 N1 C7 C6 -80.15(19)
S1 N1 C7 C6 61.51(19)
C5 C6 C7 O2 143.05(19)
C1 C6 C7 O2 -35.0(2)
C5 C6 C7 N1 -106.8(2)
C1 C6 C7 N1 75.2(2)
C7 N1 C8 C11 -132.01(16)
S1 N1 C8 C11 86.96(17)
C7 N1 C8 C9 -8.23(17)
S1 N1 C8 C9 -149.26(12)
C7 O2 C9 O1 -72.15(17)
C7 O2 C9 C10 170.87(16)
C7 O2 C9 C8 44.52(18)
C1 O1 C9 O2 37.7(2)
C1 O1 C9 C10 157.16(17)
C1 O1 C9 C8 -75.89(19)
C11 C8 C9 O2 97.86(18)
N1 C8 C9 O2 -21.26(17)
C11 C8 C9 O1 -145.04(16)
N1 C8 C9 O1 95.83(16)
C11 C8 C9 C10 -24.3(2)
N1 C8 C9 C10 -143.45(17)
N1 C8 C11 C12 -127.5(2)
C9 C8 C11 C12 119.0(2)
N1 C8 C11 C14 44.9(2)
C9 C8 C11 C14 -68.6(2)
C13 N2 C12 C11 -0.8(2)
C19 N2 C12 C11 -173.0(2)
C14 C11 C12 N2 1.4(2)
C8 C11 C12 N2 175.17(18)
C12 N2 C13 C18 -178.7(2)
C19 N2 C13 C18 -6.5(4)
C12 N2 C13 C14 -0.1(2)
C19 N2 C13 C14 172.2(2)
N2 C13 C14 C15 -176.44(18)
C18 C13 C14 C15 2.4(3)
N2 C13 C14 C11 0.9(2)
C18 C13 C14 C11 179.7(2)
C12 C11 C14 C15 175.4(2)
C8 C11 C14 C15 1.8(3)
C12 C11 C14 C13 -1.3(2)
C8 C11 C14 C13 -174.91(18)
C13 C14 C15 C16 -0.3(3)
C11 C14 C15 C16 -176.7(2)
C14 C15 C16 C17 -1.6(3)
C15 C16 C17 C18 1.5(4)
C16 C17 C18 C13 0.6(4)
N2 C13 C18 C17 176.0(2)
C14 C13 C18 C17 -2.5(3)
O4 S1 C20 C25 38.6(2)
O3 S1 C20 C25 168.80(16)
N1 S1 C20 C25 -72.91(18)
O4 S1 C20 C21 -142.85(17)
O3 S1 C20 C21 -12.6(2)
N1 S1 C20 C21 105.68(18)
C25 C20 C21 C22 0.5(3)
S1 C20 C21 C22 -178.11(18)
C20 C21 C22 C23 -0.4(4)
C21 C22 C23 C24 0.3(4)
C21 C22 C23 C26 178.9(2)
C22 C23 C24 C25 -0.3(4)
C26 C23 C24 C25 -178.8(2)
C23 C24 C25 C20 0.3(4)
C21 C20 C25 C24 -0.4(3)
S1 C20 C25 C24 178.12(18)
